data_4342275
loop_
_publ_author_name
'Lui, Melanie W.'
'Merten, Christian'
'Ferguson, Michael J.'
'McDonald, Robert'
'Xu, Yunjie'
'Rivard, Eric'

_publ_section_title
;
 Contrasting reactivities of silicon and germanium complexes supported by
 an N-heterocyclic guanidine ligand.
;
_journal_issue 4
_journal_name_full 'Inorganic chemistry'
_journal_page_first 2040
_journal_page_last 2049
_journal_paper_doi 10.1021/ic5029838
_journal_volume 54
_journal_year 2015
_chemical_formula_moiety 'C54 H72 Br2 N6 Si, C6 H5 F'
_chemical_formula_sum 'C60 H77 Br2 F N6 Si'
_chemical_formula_weight 1089.18
_chemical_name_systematic
; 
 ? 
;
_space_group_crystal_system monoclinic
_space_group_IT_number 14
_space_group_name_Hall '-P 2ybc'
_space_group_name_H-M_alt 'P 1 21/c 1'
_symmetry_space_group_name_Hall '-P 2ybc'
_symmetry_space_group_name_H-M 'P 1 21/c 1'
_atom_sites_solution_hydrogens geom
_audit_creation_method SHELXL-2013
_cell_angle_alpha 90
_cell_angle_beta 110.5957(7)
_cell_angle_gamma 90
_cell_formula_units_Z 4
_cell_length_a 19.1921(12)
_cell_length_b 12.6413(8)
_cell_length_c 25.6094(16)
_cell_measurement_reflns_used 9827
_cell_measurement_temperature 173(2)
_cell_measurement_theta_max 27.27
_cell_measurement_theta_min 2.27
_cell_volume 5816.1(6)
_computing_cell_refinement 'Bruker SAINT'
_computing_data_collection 'Bruker APEX2'
_computing_data_reduction 'Bruker SAINT'
_computing_molecular_graphics 'Bruker SHELXTL'
_computing_publication_material 'Bruker SHELXTL'
_computing_structure_refinement 'SHELXL-2013 (Sheldrick, 2013)'
_computing_structure_solution 'SHELXT-2013 (Sheldrick 2013)'
_diffrn_ambient_temperature 173(2)
_diffrn_measured_fraction_theta_full 1.000
_diffrn_measured_fraction_theta_max 0.997
_diffrn_measurement_device_type 'Bruker APEX-II CCD'
_diffrn_measurement_method '\w scans'
_diffrn_radiation_type MoK\a
_diffrn_radiation_wavelength 0.71073
_diffrn_reflns_av_R_equivalents 0.0251
_diffrn_reflns_av_unetI/netI 0.0169
_diffrn_reflns_Laue_measured_fraction_full 1.000
_diffrn_reflns_Laue_measured_fraction_max 0.997
_diffrn_reflns_limit_h_max 24
_diffrn_reflns_limit_h_min -24
_diffrn_reflns_limit_k_max 16
_diffrn_reflns_limit_k_min -16
_diffrn_reflns_limit_l_max 32
_diffrn_reflns_limit_l_min -33
_diffrn_reflns_number 88187
_diffrn_reflns_point_group_measured_fraction_full 1.000
_diffrn_reflns_point_group_measured_fraction_max 0.997
_diffrn_reflns_theta_full 25.242
_diffrn_reflns_theta_max 27.494
_diffrn_reflns_theta_min 1.678
_exptl_absorpt_coefficient_mu 1.459
_exptl_absorpt_correction_T_max 0.7656
_exptl_absorpt_correction_T_min 0.5997
_exptl_absorpt_correction_type numerical
_exptl_absorpt_process_details 'SADABS (Sheldrick, 2008)'
_exptl_crystal_colour colourless
_exptl_crystal_density_diffrn 1.244
_exptl_crystal_description block
_exptl_crystal_F_000 2288
_exptl_crystal_size_max 0.380
_exptl_crystal_size_mid 0.362
_exptl_crystal_size_min 0.351
_refine_diff_density_max 0.691
_refine_diff_density_min -0.487
_refine_diff_density_rms 0.050
_refine_ls_extinction_method none
_refine_ls_goodness_of_fit_ref 1.015
_refine_ls_hydrogen_treatment constr
_refine_ls_matrix_type full
_refine_ls_number_parameters 631
_refine_ls_number_reflns 13315
_refine_ls_number_restraints 0
_refine_ls_restrained_S_all 1.015
_refine_ls_R_factor_all 0.0421
_refine_ls_R_factor_gt 0.0326
_refine_ls_shift/su_max 0.008
_refine_ls_shift/su_mean 0.000
_refine_ls_structure_factor_coef Fsqd
_refine_ls_weighting_details 'w=1/[\s^2^(Fo^2^)+(0.0553P)^2^+2.0337P] where P=(Fo^2^+2Fc^2^)/3'
_refine_ls_weighting_scheme calc
_refine_ls_wR_factor_gt 0.0883
_refine_ls_wR_factor_ref 0.0940
_reflns_Friedel_coverage 0.000
_reflns_number_gt 11139
_reflns_number_total 13315
_reflns_threshold_expression 'I > 2\s(I)'
_cod_data_source_file ic5029838_si_002.cif
_cod_data_source_block riv1430
_cod_depositor_comments 'Adding full bibliography for 4342273--4342281.cif.'
_cod_database_code 4342275
_shelx_space_group_comment
; 
The symmetry employed for this shelxl refinement is uniquely defined 
by the following loop, which should always be used as a source of 
symmetry information in preference to the above space-group names. 
They are only intended as comments. 
;
_shelx_estimated_absorpt_t_min 0.607
_shelx_estimated_absorpt_t_max 0.628
_shelxl_version_number 2013-4

loop_
_space_group_symop_operation_xyz
'x, y, z'
'-x, y+1/2, -z+1/2'
'-x, -y, -z'
'x, -y-1/2, z-1/2'

loop_
_atom_site_label
_atom_site_type_symbol
_atom_site_fract_x
_atom_site_fract_y
_atom_site_fract_z
_atom_site_U_iso_or_equiv
_atom_site_adp_type
_atom_site_occupancy
_atom_site_site_symmetry_order
_atom_site_calc_flag
_atom_site_refinement_flags_posn
_atom_site_refinement_flags_adp
Br1 Br 0.33907(2) 0.39614(2) 0.47774(2) 0.03969(6) Uani 1 1 d . .
Br2 Br 0.38437(2) 0.15215(2) 0.43513(2) 0.03887(6) Uani 1 1 d . .
Si Si 0.28386(2) 0.25568(4) 0.42440(2) 0.02610(10) Uani 1 1 d . .
N1 N 0.24643(7) 0.27740(12) 0.35685(5) 0.0290(3) Uani 1 1 d . .
N2 N 0.30311(8) 0.38851(11) 0.30610(6) 0.0287(3) Uani 1 1 d . .
N3 N 0.24823(7) 0.24327(11) 0.26617(5) 0.0290(3) Uani 1 1 d . .
N4 N 0.22389(7) 0.20955(12) 0.45103(6) 0.0293(3) Uani 1 1 d . .
N5 N 0.16049(8) 0.22788(13) 0.51514(6) 0.0358(3) Uani 1 1 d . .
N6 N 0.24178(7) 0.10045(11) 0.53162(6) 0.0282(3) Uani 1 1 d . .
C1 C 0.26584(8) 0.30075(13) 0.31522(6) 0.0256(3) Uani 1 1 d . .
C2 C 0.30642(11) 0.38500(16) 0.25271(7) 0.0369(4) Uani 1 1 d . .
H2 H 0.3285 0.4367 0.2365 0.044 Uiso 1 1 calc R U
C3 C 0.27308(10) 0.29614(16) 0.22832(7) 0.0367(4) Uani 1 1 d . .
H3 H 0.2673 0.2731 0.1917 0.044 Uiso 1 1 calc R U
C4 C 0.21187(8) 0.18327(13) 0.49521(6) 0.0266(3) Uani 1 1 d . .
C5 C 0.15752(12) 0.17097(19) 0.56074(8) 0.0487(5) Uani 1 1 d . .
H5 H 0.1255 0.1851 0.5810 0.058 Uiso 1 1 calc R U
C6 C 0.20747(11) 0.09298(16) 0.57111(8) 0.0404(4) Uani 1 1 d . .
H6 H 0.2177 0.0419 0.6001 0.048 Uiso 1 1 calc R U
C11 C 0.32769(9) 0.47782(13) 0.34278(7) 0.0293(3) Uani 1 1 d . .
C12 C 0.40428(9) 0.49109(14) 0.37160(7) 0.0301(3) Uani 1 1 d . .
C13 C 0.42679(10) 0.58184(15) 0.40385(8) 0.0389(4) Uani 1 1 d . .
H13 H 0.4782 0.5931 0.4239 0.047 Uiso 1 1 calc R U
C14 C 0.37591(12) 0.65558(16) 0.40718(10) 0.0483(5) Uani 1 1 d . .
H14 H 0.3926 0.7178 0.4288 0.058 Uiso 1 1 calc R U
C15 C 0.30043(12) 0.63975(16) 0.37922(9) 0.0457(5) Uani 1 1 d . .
H15 H 0.2659 0.6909 0.3824 0.055 Uiso 1 1 calc R U
C16 C 0.27443(10) 0.55045(15) 0.34663(7) 0.0353(4) Uani 1 1 d . .
C17 C 0.46249(10) 0.41261(14) 0.36839(8) 0.0338(4) Uani 1 1 d . .
H17 H 0.4362 0.3471 0.3497 0.041 Uiso 1 1 calc R U
C18 C 0.50586(12) 0.45739(17) 0.33324(10) 0.0488(5) Uani 1 1 d . .
H18A H 0.4709 0.4795 0.2968 0.059 Uiso 1 1 calc R U
H18B H 0.5392 0.4029 0.3281 0.059 Uiso 1 1 calc R U
H18C H 0.5353 0.5185 0.3524 0.059 Uiso 1 1 calc R U
C19 C 0.51630(11) 0.38221(17) 0.42638(9) 0.0449(5) Uani 1 1 d . .
H19A H 0.5538 0.3331 0.4227 0.054 Uiso 1 1 calc R U
H19B H 0.4886 0.3481 0.4474 0.054 Uiso 1 1 calc R U
H19C H 0.5410 0.4459 0.4461 0.054 Uiso 1 1 calc R U
C20 C 0.19118(10) 0.53355(17) 0.31810(8) 0.0423(4) Uani 1 1 d . .
H20 H 0.1840 0.4648 0.2976 0.051 Uiso 1 1 calc R U
C21 C 0.15490(16) 0.6197(3) 0.27571(14) 0.0855(10) Uani 1 1 d . .
H21A H 0.1805 0.6248 0.2487 0.103 Uiso 1 1 calc R U
H21B H 0.1585 0.6875 0.2950 0.103 Uiso 1 1 calc R U
H21C H 0.1024 0.6021 0.2561 0.103 Uiso 1 1 calc R U
C22 C 0.15245(12) 0.5251(2) 0.36067(10) 0.0575(6) Uani 1 1 d . .
H22A H 0.1758 0.4688 0.3874 0.069 Uiso 1 1 calc R U
H22B H 0.0997 0.5086 0.3414 0.069 Uiso 1 1 calc R U
H22C H 0.1570 0.5925 0.3805 0.069 Uiso 1 1 calc R U
C31 C 0.20391(9) 0.14856(14) 0.25409(7) 0.0309(3) Uani 1 1 d . .
C32 C 0.12635(10) 0.15931(16) 0.22996(8) 0.0395(4) Uani 1 1 d . .
C33 C 0.08441(11) 0.06659(19) 0.21858(9) 0.0491(5) Uani 1 1 d . .
H33 H 0.0317 0.0710 0.2030 0.059 Uiso 1 1 calc R U
C34 C 0.11778(12) -0.03096(18) 0.22939(9) 0.0494(5) Uani 1 1 d . .
H34 H 0.0880 -0.0931 0.2213 0.059 Uiso 1 1 calc R U
C35 C 0.19429(12) -0.03953(17) 0.25192(8) 0.0451(5) Uani 1 1 d . .
H35 H 0.2167 -0.1076 0.2585 0.054 Uiso 1 1 calc R U
C36 C 0.23914(10) 0.05059(15) 0.26509(7) 0.0353(4) Uani 1 1 d . .
C37 C 0.08902(11) 0.26650(19) 0.21681(10) 0.0529(5) Uani 1 1 d . .
H37 H 0.1282 0.3195 0.2179 0.064 Uiso 1 1 calc R U
C38 C 0.02945(14) 0.2697(2) 0.15767(12) 0.0711(7) Uani 1 1 d . .
H38A H 0.0525 0.2522 0.1302 0.085 Uiso 1 1 calc R U
H38B H 0.0078 0.3407 0.1501 0.085 Uiso 1 1 calc R U
H38C H -0.0097 0.2181 0.1552 0.085 Uiso 1 1 calc R U
C39 C 0.05597(15) 0.2992(2) 0.26011(13) 0.0726(8) Uani 1 1 d . .
H39A H 0.0953 0.3012 0.2970 0.087 Uiso 1 1 calc R U
H39B H 0.0178 0.2481 0.2605 0.087 Uiso 1 1 calc R U
H39C H 0.0335 0.3696 0.2509 0.087 Uiso 1 1 calc R U
C40 C 0.32353(11) 0.04067(17) 0.28946(9) 0.0444(5) Uani 1 1 d . .
H40 H 0.3436 0.1074 0.3103 0.053 Uiso 1 1 calc R U
C41 C 0.34931(13) -0.05157(19) 0.33060(10) 0.0593(6) Uani 1 1 d . .
H41A H 0.4038 -0.0551 0.3448 0.071 Uiso 1 1 calc R U
H41B H 0.3289 -0.1179 0.3116 0.071 Uiso 1 1 calc R U
H41C H 0.3317 -0.0407 0.3618 0.071 Uiso 1 1 calc R U
C42 C 0.35644(13) 0.0295(3) 0.24330(11) 0.0676(7) Uani 1 1 d . .
H42A H 0.3374 0.0863 0.2159 0.081 Uiso 1 1 calc R U
H42B H 0.3422 -0.0392 0.2249 0.081 Uiso 1 1 calc R U
H42C H 0.4108 0.0342 0.2596 0.081 Uiso 1 1 calc R U
C51 C 0.11041(10) 0.31180(18) 0.48690(7) 0.0414(5) Uani 1 1 d . .
C52 C 0.13047(12) 0.41617(18) 0.50212(8) 0.0462(5) Uani 1 1 d . .
C53 C 0.08100(14) 0.4950(2) 0.47301(10) 0.0610(7) Uani 1 1 d . .
H53 H 0.0927 0.5672 0.4822 0.073 Uiso 1 1 calc R U
C54 C 0.01540(16) 0.4686(3) 0.43109(10) 0.0743(9) Uani 1 1 d . .
H54 H -0.0174 0.5231 0.4113 0.089 Uiso 1 1 calc R U
C55 C -0.00316(14) 0.3656(3) 0.41750(10) 0.0711(8) Uani 1 1 d . .
H55 H -0.0491 0.3497 0.3888 0.085 Uiso 1 1 calc R U
C56 C 0.04382(12) 0.2824(2) 0.44478(9) 0.0545(6) Uani 1 1 d . .
C57 C 0.20135(13) 0.44380(18) 0.54999(9) 0.0518(5) Uani 1 1 d . .
H57 H 0.2393 0.3886 0.5513 0.062 Uiso 1 1 calc R U
C58 C 0.18830(16) 0.4397(3) 0.60553(10) 0.0746(8) Uani 1 1 d . .
H58A H 0.1678 0.3705 0.6096 0.089 Uiso 1 1 calc R U
H58B H 0.1531 0.4954 0.6063 0.089 Uiso 1 1 calc R U
H58C H 0.2356 0.4506 0.6363 0.089 Uiso 1 1 calc R U
C59 C 0.23428(18) 0.5509(2) 0.54415(13) 0.0752(8) Uani 1 1 d . .
H59A H 0.2796 0.5632 0.5765 0.090 Uiso 1 1 calc R U
H59B H 0.1980 0.6067 0.5421 0.090 Uiso 1 1 calc R U
H59C H 0.2465 0.5517 0.5101 0.090 Uiso 1 1 calc R U
C60 C 0.02312(13) 0.1690(3) 0.43031(11) 0.0693(7) Uani 1 1 d . .
H60 H 0.0655 0.1253 0.4548 0.083 Uiso 1 1 calc R U
C61 C 0.0149(3) 0.1435(3) 0.37101(15) 0.1218(16) Uani 1 1 d . .
H61A H -0.0005 0.0696 0.3630 0.146 Uiso 1 1 calc R U
H61B H 0.0626 0.1545 0.3659 0.146 Uiso 1 1 calc R U
H61C H -0.0229 0.1898 0.3456 0.146 Uiso 1 1 calc R U
C62 C -0.0453(2) 0.1375(4) 0.4441(3) 0.152(2) Uani 1 1 d . .
H62A H -0.0365 0.1531 0.4834 0.182 Uiso 1 1 calc R U
H62B H -0.0547 0.0617 0.4373 0.182 Uiso 1 1 calc R U
H62C H -0.0886 0.1776 0.4205 0.182 Uiso 1 1 calc R U
C71 C 0.29801(9) 0.03019(13) 0.52692(7) 0.0286(3) Uani 1 1 d . .
C72 C 0.27580(10) -0.05363(15) 0.48914(7) 0.0344(4) Uani 1 1 d . .
C73 C 0.33172(11) -0.11972(16) 0.48513(8) 0.0423(4) Uani 1 1 d . .
H73 H 0.3188 -0.1776 0.4599 0.051 Uiso 1 1 calc R U
C74 C 0.40541(11) -0.10303(16) 0.51695(8) 0.0421(4) Uani 1 1 d . .
H74 H 0.4426 -0.1490 0.5133 0.051 Uiso 1 1 calc R U
C75 C 0.42536(10) -0.01953(16) 0.55411(8) 0.0387(4) Uani 1 1 d . .
H75 H 0.4763 -0.0091 0.5761 0.046 Uiso 1 1 calc R U
C76 C 0.37225(9) 0.04924(14) 0.55986(7) 0.0324(4) Uani 1 1 d . .
C77 C 0.19482(10) -0.07397(17) 0.45363(8) 0.0422(4) Uani 1 1 d . .
H77 H 0.1636 -0.0199 0.4637 0.051 Uiso 1 1 calc R U
C78 C 0.16997(13) -0.1834(2) 0.46568(10) 0.0574(6) Uani 1 1 d . .
H78A H 0.1791 -0.1899 0.5057 0.069 Uiso 1 1 calc R U
H78B H 0.1981 -0.2379 0.4544 0.069 Uiso 1 1 calc R U
H78C H 0.1167 -0.1924 0.4447 0.069 Uiso 1 1 calc R U
C79 C 0.18202(12) -0.0621(2) 0.39170(9) 0.0552(6) Uani 1 1 d . .
H79A H 0.1968 0.0091 0.3845 0.066 Uiso 1 1 calc R U
H79B H 0.1292 -0.0731 0.3699 0.066 Uiso 1 1 calc R U
H79C H 0.2119 -0.1147 0.3808 0.066 Uiso 1 1 calc R U
C80 C 0.39367(11) 0.14078(16) 0.60069(9) 0.0439(5) Uani 1 1 d . .
H80 H 0.3495 0.1885 0.5922 0.053 Uiso 1 1 calc R U
C81 C 0.45814(12) 0.20589(18) 0.59599(9) 0.0493(5) Uani 1 1 d . .
H81A H 0.4437 0.2367 0.5586 0.059 Uiso 1 1 calc R U
H81B H 0.5016 0.1601 0.6025 0.059 Uiso 1 1 calc R U
H81C H 0.4705 0.2626 0.6238 0.059 Uiso 1 1 calc R U
C82 C 0.41322(17) 0.1003(2) 0.66063(10) 0.0709(8) Uani 1 1 d . .
H82A H 0.4269 0.1602 0.6866 0.085 Uiso 1 1 calc R U
H82B H 0.4552 0.0510 0.6694 0.085 Uiso 1 1 calc R U
H82C H 0.3701 0.0638 0.6642 0.085 Uiso 1 1 calc R U
F1S F 0.76801(19) 0.3103(4) 0.86581(18) 0.2062(17) Uani 1 1 d . .
C1S C 0.6986(2) 0.3079(3) 0.83687(19) 0.0999(12) Uani 1 1 d . .
C2S C 0.6465(2) 0.3112(2) 0.86120(12) 0.0738(8) Uani 1 1 d . .
H2S H 0.6602 0.3118 0.9006 0.089 Uiso 1 1 calc R U
C3S C 0.5739(2) 0.3136(2) 0.82746(14) 0.0848(9) Uani 1 1 d . .
H3S H 0.5367 0.3174 0.8439 0.102 Uiso 1 1 calc R U
C4S C 0.5534(3) 0.3108(2) 0.77241(16) 0.0996(12) Uani 1 1 d . .
H4S H 0.5020 0.3118 0.7500 0.120 Uiso 1 1 calc R U
C5S C 0.6046(3) 0.3066(2) 0.74829(13) 0.0854(10) Uani 1 1 d . .
H5S H 0.5878 0.3044 0.7087 0.102 Uiso 1 1 calc R U
C6S C 0.6777(3) 0.3053(3) 0.77600(18) 0.0960(11) Uani 1 1 d . .
H6S H 0.7133 0.3029 0.7580 0.115 Uiso 1 1 calc R U

loop_
_atom_site_aniso_label
_atom_site_aniso_U_11
_atom_site_aniso_U_22
_atom_site_aniso_U_33
_atom_site_aniso_U_23
_atom_site_aniso_U_13
_atom_site_aniso_U_12
Br1 0.04051(11) 0.04677(11) 0.02996(9) -0.00991(7) 0.01011(7) -0.00978(8)
Br2 0.02576(9) 0.05433(12) 0.03799(10) 0.00195(8) 0.01304(7) 0.00988(7)
Si 0.0212(2) 0.0349(2) 0.0223(2) -0.00015(17) 0.00775(16) 0.00070(17)
N1 0.0244(7) 0.0391(8) 0.0233(6) -0.0005(6) 0.0082(5) -0.0019(6)
N2 0.0276(7) 0.0348(7) 0.0248(6) -0.0022(5) 0.0106(5) -0.0030(6)
N3 0.0240(7) 0.0382(8) 0.0240(6) -0.0039(6) 0.0077(5) -0.0045(6)
N4 0.0237(6) 0.0389(8) 0.0264(6) 0.0020(6) 0.0100(5) 0.0027(6)
N5 0.0315(8) 0.0491(9) 0.0309(7) 0.0074(6) 0.0161(6) 0.0137(7)
N6 0.0253(7) 0.0343(7) 0.0259(6) 0.0015(5) 0.0099(5) 0.0025(5)
C1 0.0176(7) 0.0336(8) 0.0232(7) -0.0009(6) 0.0042(6) 0.0017(6)
C2 0.0418(10) 0.0457(10) 0.0276(8) -0.0013(7) 0.0178(7) -0.0083(8)
C3 0.0383(9) 0.0487(10) 0.0254(8) -0.0052(7) 0.0142(7) -0.0082(8)
C4 0.0187(7) 0.0346(8) 0.0250(7) -0.0022(6) 0.0058(6) 0.0006(6)
C5 0.0452(11) 0.0718(14) 0.0397(10) 0.0152(10) 0.0281(9) 0.0192(10)
C6 0.0406(10) 0.0516(11) 0.0351(9) 0.0121(8) 0.0210(8) 0.0085(8)
C11 0.0296(8) 0.0318(8) 0.0273(8) -0.0008(6) 0.0109(6) -0.0019(6)
C12 0.0280(8) 0.0330(8) 0.0306(8) -0.0007(7) 0.0118(7) -0.0017(7)
C13 0.0308(9) 0.0413(10) 0.0442(10) -0.0097(8) 0.0127(8) -0.0061(7)
C14 0.0435(11) 0.0423(11) 0.0606(13) -0.0216(10) 0.0203(10) -0.0062(9)
C15 0.0393(10) 0.0419(11) 0.0589(13) -0.0118(9) 0.0209(9) 0.0044(8)
C16 0.0298(9) 0.0395(9) 0.0369(9) -0.0015(7) 0.0123(7) 0.0023(7)
C17 0.0292(8) 0.0330(9) 0.0385(9) -0.0021(7) 0.0109(7) -0.0001(7)
C18 0.0491(12) 0.0464(11) 0.0636(13) 0.0064(10) 0.0358(11) 0.0077(9)
C19 0.0314(9) 0.0509(11) 0.0463(11) 0.0017(9) 0.0063(8) 0.0022(8)
C20 0.0285(9) 0.0508(11) 0.0449(10) -0.0024(9) 0.0096(8) 0.0069(8)
C21 0.0471(14) 0.109(2) 0.087(2) 0.0409(18) 0.0063(14) 0.0087(15)
C22 0.0329(10) 0.0825(17) 0.0592(13) -0.0062(12) 0.0190(10) 0.0029(11)
C31 0.0267(8) 0.0402(9) 0.0250(8) -0.0059(7) 0.0080(6) -0.0074(7)
C32 0.0269(9) 0.0515(11) 0.0389(10) -0.0029(8) 0.0102(7) -0.0054(8)
C33 0.0287(9) 0.0616(13) 0.0527(12) -0.0054(10) 0.0090(8) -0.0141(9)
C34 0.0453(11) 0.0519(12) 0.0469(11) -0.0083(9) 0.0111(9) -0.0205(10)
C35 0.0475(11) 0.0408(10) 0.0425(10) -0.0052(8) 0.0101(9) -0.0071(9)
C36 0.0313(9) 0.0434(10) 0.0273(8) -0.0058(7) 0.0056(7) -0.0039(7)
C37 0.0249(9) 0.0561(13) 0.0742(15) 0.0010(11) 0.0129(9) 0.0010(9)
C38 0.0499(14) 0.0831(19) 0.0733(17) 0.0190(15) 0.0130(12) 0.0110(13)
C39 0.0474(14) 0.0783(18) 0.089(2) -0.0179(15) 0.0197(13) 0.0098(13)
C40 0.0311(9) 0.0472(11) 0.0463(11) -0.0055(9) 0.0027(8) 0.0014(8)
C41 0.0503(13) 0.0539(13) 0.0569(13) -0.0023(11) -0.0019(10) 0.0117(11)
C42 0.0366(12) 0.097(2) 0.0681(16) 0.0030(14) 0.0175(11) 0.0087(12)
C51 0.0346(9) 0.0639(13) 0.0296(9) 0.0108(8) 0.0163(7) 0.0244(9)
C52 0.0477(11) 0.0621(13) 0.0364(10) 0.0135(9) 0.0243(9) 0.0267(10)
C53 0.0703(16) 0.0719(15) 0.0501(12) 0.0209(11) 0.0328(12) 0.0416(13)
C54 0.0679(17) 0.109(2) 0.0496(13) 0.0297(15) 0.0249(12) 0.0603(17)
C55 0.0453(13) 0.122(3) 0.0417(12) 0.0133(14) 0.0102(10) 0.0387(15)
C56 0.0358(10) 0.0896(18) 0.0394(10) 0.0051(11) 0.0147(9) 0.0206(11)
C57 0.0515(13) 0.0534(12) 0.0535(12) 0.0074(10) 0.0221(10) 0.0184(10)
C58 0.0631(16) 0.112(2) 0.0428(13) 0.0060(14) 0.0119(11) 0.0097(16)
C59 0.096(2) 0.0500(14) 0.086(2) -0.0046(13) 0.0401(17) 0.0123(14)
C60 0.0372(12) 0.103(2) 0.0597(15) -0.0042(14) 0.0076(11) 0.0015(13)
C61 0.154(4) 0.117(3) 0.072(2) -0.027(2) 0.012(2) -0.005(3)
C62 0.082(3) 0.157(5) 0.242(7) 0.005(4) 0.088(4) -0.016(3)
C71 0.0260(8) 0.0324(8) 0.0272(8) 0.0037(6) 0.0091(6) 0.0046(6)
C72 0.0298(9) 0.0383(9) 0.0320(8) -0.0028(7) 0.0068(7) 0.0020(7)
C73 0.0396(10) 0.0426(10) 0.0406(10) -0.0098(8) 0.0091(8) 0.0070(8)
C74 0.0339(10) 0.0463(11) 0.0437(10) -0.0013(8) 0.0106(8) 0.0147(8)
C75 0.0274(9) 0.0456(10) 0.0390(9) 0.0011(8) 0.0065(7) 0.0058(7)
C76 0.0284(8) 0.0355(9) 0.0310(8) -0.0001(7) 0.0075(7) 0.0012(7)
C77 0.0313(9) 0.0490(11) 0.0406(10) -0.0104(8) 0.0054(8) -0.0008(8)
C78 0.0465(12) 0.0667(15) 0.0558(13) -0.0059(11) 0.0138(10) -0.0141(11)
C79 0.0432(12) 0.0659(14) 0.0424(11) -0.0024(10) -0.0023(9) -0.0064(10)
C80 0.0303(9) 0.0452(11) 0.0503(11) -0.0137(9) 0.0067(8) -0.0003(8)
C81 0.0463(11) 0.0478(12) 0.0421(11) 0.0004(9) 0.0009(9) -0.0102(9)
C82 0.092(2) 0.0834(19) 0.0487(13) -0.0294(13) 0.0391(14) -0.0401(16)
F1S 0.120(2) 0.229(4) 0.239(4) -0.057(3) 0.024(3) -0.023(3)
C1S 0.068(2) 0.078(2) 0.132(3) -0.023(2) 0.007(2) -0.0199(17)
C2S 0.097(2) 0.0739(18) 0.0500(14) -0.0050(13) 0.0247(15) -0.0123(16)
C3S 0.118(3) 0.0526(16) 0.079(2) -0.0037(14) 0.029(2) -0.0169(17)
C4S 0.143(3) 0.0505(16) 0.088(2) -0.0131(16) 0.019(2) 0.0082(19)
C5S 0.134(3) 0.0597(17) 0.0566(17) 0.0018(13) 0.026(2) 0.014(2)
C6S 0.140(4) 0.0637(19) 0.113(3) -0.0135(19) 0.080(3) -0.016(2)

loop_
_atom_type_symbol
_atom_type_description
_atom_type_scat_dispersion_real
_atom_type_scat_dispersion_imag
_atom_type_scat_source
C C 0.0033 0.0016 'International Tables Vol C Tables 4.2.6.8 and 6.1.1.4'
H H 0.0000 0.0000 'International Tables Vol C Tables 4.2.6.8 and 6.1.1.4'
N N 0.0061 0.0033 'International Tables Vol C Tables 4.2.6.8 and 6.1.1.4'
F F 0.0171 0.0103 'International Tables Vol C Tables 4.2.6.8 and 6.1.1.4'
Si Si 0.0817 0.0704 'International Tables Vol C Tables 4.2.6.8 and 6.1.1.4'
Br Br -0.2901 2.4595 'International Tables Vol C Tables 4.2.6.8 and 6.1.1.4'

loop_
_geom_angle_atom_site_label_1
_geom_angle_atom_site_label_2
_geom_angle_atom_site_label_3
_geom_angle
N4 Si N1 112.72(7)
N4 Si Br1 106.04(5)
N1 Si Br1 116.23(6)
N4 Si Br2 115.90(5)
N1 Si Br2 105.18(5)
Br1 Si Br2 100.490(18)
C1 N1 Si 139.97(12)
C1 N2 C2 110.20(14)
C1 N2 C11 126.12(13)
C2 N2 C11 123.30(14)
C1 N3 C3 110.19(14)
C1 N3 C31 124.65(13)
C3 N3 C31 124.85(14)
C4 N4 Si 146.61(12)
C4 N5 C5 110.18(15)
C4 N5 C51 123.46(14)
C5 N5 C51 125.79(15)
C4 N6 C6 110.53(14)
C4 N6 C71 123.87(13)
C6 N6 C71 125.55(14)
N1 C1 N2 130.09(15)
N1 C1 N3 125.71(15)
N2 C1 N3 104.06(13)
C3 C2 N2 107.86(15)
C2 C3 N3 107.67(15)
N4 C4 N5 126.68(15)
N4 C4 N6 129.23(15)
N5 C4 N6 103.93(13)
C6 C5 N5 108.09(16)
C5 C6 N6 107.21(16)
C16 C11 C12 122.61(15)
C16 C11 N2 118.68(15)
C12 C11 N2 118.66(15)
C13 C12 C11 117.38(16)
C13 C12 C17 119.38(15)
C11 C12 C17 123.23(15)
C14 C13 C12 121.15(17)
C13 C14 C15 120.43(18)
C14 C15 C16 121.15(18)
C15 C16 C11 117.24(16)
C15 C16 C20 119.87(17)
C11 C16 C20 122.88(16)
C12 C17 C19 111.72(15)
C12 C17 C18 110.63(15)
C19 C17 C18 110.01(16)
C16 C20 C21 112.47(19)
C16 C20 C22 111.14(16)
C21 C20 C22 110.2(2)
C36 C31 C32 122.68(16)
C36 C31 N3 119.27(15)
C32 C31 N3 118.02(16)
C33 C32 C31 117.13(19)
C33 C32 C37 120.85(17)
C31 C32 C37 122.02(17)
C34 C33 C32 121.29(18)
C33 C34 C35 120.49(19)
C34 C35 C36 120.8(2)
C31 C36 C35 117.58(16)
C31 C36 C40 121.83(16)
C35 C36 C40 120.57(18)
C32 C37 C39 111.6(2)
C32 C37 C38 111.7(2)
C39 C37 C38 110.8(2)
C36 C40 C42 111.08(17)
C36 C40 C41 112.59(18)
C42 C40 C41 109.9(2)
C52 C51 C56 123.69(19)
C52 C51 N5 119.13(17)
C56 C51 N5 117.2(2)
C51 C52 C53 117.2(2)
C51 C52 C57 121.73(17)
C53 C52 C57 121.0(2)
C54 C53 C52 120.4(3)
C55 C54 C53 121.0(2)
C54 C55 C56 121.7(3)
C55 C56 C51 115.9(3)
C55 C56 C60 121.7(2)
C51 C56 C60 122.3(2)
C52 C57 C59 114.2(2)
C52 C57 C58 110.5(2)
C59 C57 C58 109.3(2)
C56 C60 C61 112.3(3)
C56 C60 C62 111.5(3)
C61 C60 C62 112.6(4)
C72 C71 C76 123.13(15)
C72 C71 N6 118.20(14)
C76 C71 N6 118.67(15)
C73 C72 C71 116.82(16)
C73 C72 C77 120.42(17)
C71 C72 C77 122.76(16)
C74 C73 C72 121.47(18)
C73 C74 C75 120.16(17)
C74 C75 C76 121.07(17)
C75 C76 C71 117.35(16)
C75 C76 C80 121.38(16)
C71 C76 C80 121.27(16)
C72 C77 C79 111.24(17)
C72 C77 C78 110.97(17)
C79 C77 C78 110.56(18)
C76 C80 C81 112.83(17)
C76 C80 C82 110.31(18)
C81 C80 C82 109.83(17)
F1S C1S C2S 121.4(4)
F1S C1S C6S 117.1(4)
C2S C1S C6S 121.4(3)
C1S C2S C3S 117.8(3)
C4S C3S C2S 122.2(4)
C3S C4S C5S 120.1(4)
C6S C5S C4S 124.3(3)
C5S C6S C1S 114.1(3)

loop_
_geom_bond_atom_site_label_1
_geom_bond_atom_site_label_2
_geom_bond_distance
Br1 Si 2.2635(5)
Br2 Si 2.2664(5)
Si N4 1.6377(14)
Si N1 1.6462(14)
N1 C1 1.281(2)
N2 C1 1.384(2)
N2 C2 1.392(2)
N2 C11 1.438(2)
N3 C1 1.386(2)
N3 C3 1.393(2)
N3 C31 1.438(2)
N4 C4 1.276(2)
N5 C4 1.380(2)
N5 C5 1.390(2)
N5 C51 1.443(2)
N6 C4 1.385(2)
N6 C6 1.391(2)
N6 C71 1.435(2)
C2 C3 1.334(3)
C5 C6 1.335(3)
C11 C16 1.403(2)
C11 C12 1.404(2)
C12 C13 1.391(2)
C12 C17 1.518(2)
C13 C14 1.374(3)
C14 C15 1.386(3)
C15 C16 1.388(3)
C16 C20 1.520(3)
C17 C19 1.530(3)
C17 C18 1.533(3)
C20 C21 1.522(3)
C20 C22 1.524(3)
C31 C36 1.392(3)
C31 C32 1.403(2)
C32 C33 1.393(3)
C32 C37 1.514(3)
C33 C34 1.372(3)
C34 C35 1.380(3)
C35 C36 1.396(3)
C36 C40 1.522(3)
C37 C39 1.516(4)
C37 C38 1.544(3)
C40 C42 1.530(3)
C40 C41 1.532(3)
C51 C52 1.391(3)
C51 C56 1.402(3)
C52 C53 1.397(3)
C52 C57 1.517(3)
C53 C54 1.377(4)
C54 C55 1.363(5)
C55 C56 1.401(3)
C56 C60 1.498(4)
C57 C59 1.524(4)
C57 C58 1.529(3)
C60 C61 1.506(5)
C60 C62 1.528(5)
C71 C72 1.396(2)
C71 C76 1.398(2)
C72 C73 1.392(3)
C72 C77 1.521(2)
C73 C74 1.378(3)
C74 C75 1.382(3)
C75 C76 1.386(2)
C76 C80 1.516(3)
C77 C79 1.525(3)
C77 C78 1.529(3)
C80 C81 1.526(3)
C80 C82 1.534(3)
F1S C1S 1.277(4)
C1S C2S 1.352(5)
C1S C6S 1.467(6)
C2S C3S 1.356(5)
C3S C4S 1.324(5)
C4S C5S 1.334(5)
C5S C6S 1.331(5)

loop_
_geom_torsion_atom_site_label_1
_geom_torsion_atom_site_label_2
_geom_torsion_atom_site_label_3
_geom_torsion_atom_site_label_4
_geom_torsion
N4 Si N1 C1 -170.61(19)
Br1 Si N1 C1 66.7(2)
Br2 Si N1 C1 -43.4(2)
N1 Si N4 C4 -173.9(2)
Br1 Si N4 C4 -45.7(2)
Br2 Si N4 C4 64.8(2)
Si N1 C1 N2 -60.5(3)
Si N1 C1 N3 124.40(19)
C2 N2 C1 N1 -174.68(17)
C11 N2 C1 N1 -1.6(3)
C2 N2 C1 N3 1.22(18)
C11 N2 C1 N3 174.29(14)
C3 N3 C1 N1 175.08(16)
C31 N3 C1 N1 1.1(3)
C3 N3 C1 N2 -1.06(18)
C31 N3 C1 N2 -175.01(14)
C1 N2 C2 C3 -1.0(2)
C11 N2 C2 C3 -174.26(16)
N2 C2 C3 N3 0.3(2)
C1 N3 C3 C2 0.5(2)
C31 N3 C3 C2 174.45(16)
Si N4 C4 N5 118.1(2)
Si N4 C4 N6 -67.3(3)
C5 N5 C4 N4 173.30(18)
C51 N5 C4 N4 1.5(3)
C5 N5 C4 N6 -2.3(2)
C51 N5 C4 N6 -174.11(17)
C6 N6 C4 N4 -173.35(18)
C71 N6 C4 N4 4.1(3)
C6 N6 C4 N5 2.13(19)
C71 N6 C4 N5 179.56(15)
C4 N5 C5 C6 1.7(3)
C51 N5 C5 C6 173.27(19)
N5 C5 C6 N6 -0.3(3)
C4 N6 C6 C5 -1.2(2)
C71 N6 C6 C5 -178.53(18)
C1 N2 C11 C16 -73.4(2)
C2 N2 C11 C16 98.8(2)
C1 N2 C11 C12 109.13(18)
C2 N2 C11 C12 -78.7(2)
C16 C11 C12 C13 -1.6(3)
N2 C11 C12 C13 175.80(15)
C16 C11 C12 C17 179.27(16)
N2 C11 C12 C17 -3.3(2)
C11 C12 C13 C14 -0.1(3)
C17 C12 C13 C14 179.03(19)
C12 C13 C14 C15 1.4(3)
C13 C14 C15 C16 -1.0(4)
C14 C15 C16 C11 -0.6(3)
C14 C15 C16 C20 177.9(2)
C12 C11 C16 C15 2.0(3)
N2 C11 C16 C15 -175.41(17)
C12 C11 C16 C20 -176.54(17)
N2 C11 C16 C20 6.1(3)
C13 C12 C17 C19 50.6(2)
C11 C12 C17 C19 -130.24(18)
C13 C12 C17 C18 -72.3(2)
C11 C12 C17 C18 106.8(2)
C15 C16 C20 C21 62.9(3)
C11 C16 C20 C21 -118.7(2)
C15 C16 C20 C22 -61.2(3)
C11 C16 C20 C22 117.3(2)
C1 N3 C31 C36 -94.7(2)
C3 N3 C31 C36 92.2(2)
C1 N3 C31 C32 87.1(2)
C3 N3 C31 C32 -85.9(2)
C36 C31 C32 C33 1.9(3)
N3 C31 C32 C33 180.00(17)
C36 C31 C32 C37 -178.29(19)
N3 C31 C32 C37 -0.2(3)
C31 C32 C33 C34 -1.4(3)
C37 C32 C33 C34 178.8(2)
C32 C33 C34 C35 -0.1(3)
C33 C34 C35 C36 1.2(3)
C32 C31 C36 C35 -0.9(3)
N3 C31 C36 C35 -178.93(16)
C32 C31 C36 C40 177.87(17)
N3 C31 C36 C40 -0.2(2)
C34 C35 C36 C31 -0.7(3)
C34 C35 C36 C40 -179.46(19)
C33 C32 C37 C39 78.0(3)
C31 C32 C37 C39 -101.8(2)
C33 C32 C37 C38 -46.6(3)
C31 C32 C37 C38 133.6(2)
C31 C36 C40 C42 -92.8(2)
C35 C36 C40 C42 85.9(2)
C31 C36 C40 C41 143.47(19)
C35 C36 C40 C41 -37.8(3)
C4 N5 C51 C52 -94.7(2)
C5 N5 C51 C52 94.9(2)
C4 N5 C51 C56 84.7(2)
C5 N5 C51 C56 -85.7(2)
C56 C51 C52 C53 -0.5(3)
N5 C51 C52 C53 178.86(16)
C56 C51 C52 C57 176.81(19)
N5 C51 C52 C57 -3.8(3)
C51 C52 C53 C54 -0.1(3)
C57 C52 C53 C54 -177.4(2)
C52 C53 C54 C55 0.8(4)
C53 C54 C55 C56 -1.0(4)
C54 C55 C56 C51 0.4(3)
C54 C55 C56 C60 179.3(2)
C52 C51 C56 C55 0.4(3)
N5 C51 C56 C55 -179.04(18)
C52 C51 C56 C60 -178.6(2)
N5 C51 C56 C60 2.0(3)
C51 C52 C57 C59 151.7(2)
C53 C52 C57 C59 -31.1(3)
C51 C52 C57 C58 -84.6(3)
C53 C52 C57 C58 92.7(3)
C55 C56 C60 C61 62.6(4)
C51 C56 C60 C61 -118.6(3)
C55 C56 C60 C62 -64.8(4)
C51 C56 C60 C62 114.0(3)
C4 N6 C71 C72 -81.4(2)
C6 N6 C71 C72 95.6(2)
C4 N6 C71 C76 98.03(19)
C6 N6 C71 C76 -84.9(2)
C76 C71 C72 C73 -0.1(3)
N6 C71 C72 C73 179.34(16)
C76 C71 C72 C77 179.76(17)
N6 C71 C72 C77 -0.8(3)
C71 C72 C73 C74 0.0(3)
C77 C72 C73 C74 -179.8(2)
C72 C73 C74 C75 0.3(3)
C73 C74 C75 C76 -0.5(3)
C74 C75 C76 C71 0.4(3)
C74 C75 C76 C80 179.77(19)
C72 C71 C76 C75 -0.2(3)
N6 C71 C76 C75 -179.55(16)
C72 C71 C76 C80 -179.48(18)
N6 C71 C76 C80 1.1(3)
C73 C72 C77 C79 -63.8(3)
C71 C72 C77 C79 116.4(2)
C73 C72 C77 C78 59.7(3)
C71 C72 C77 C78 -120.1(2)
C75 C76 C80 C81 48.7(3)
C71 C76 C80 C81 -131.97(18)
C75 C76 C80 C82 -74.5(2)
C71 C76 C80 C82 104.8(2)
F1S C1S C2S C3S 176.8(4)
C6S C1S C2S C3S -0.9(5)
C1S C2S C3S C4S 1.2(5)
C2S C3S C4S C5S -0.7(5)
C3S C4S C5S C6S -0.3(5)
C4S C5S C6S C1S 0.6(5)
F1S C1S C6S C5S -177.8(4)
C2S C1S C6S C5S 0.0(5)
